data_7226643
loop_
_publ_author_name
'Tedesco, Consiglia'
'Meli, Alessandra'
'Macedi, Eleonora'
'Iuliano, Veronica'
'Ricciardulli, Antonio G.'
'De Riccardis, Francesco'
'Vaughan, Gavin B. M.'
'Smith, Vincent J.'
'Barbour, Leonard J.'
'Izzo, Irene'

_publ_section_title
;
 Ring size effect on the solid state assembly of propargyl substituted
 hexa- and octacyclic peptoids
;
_journal_issue 46
_journal_name_full CrystEngComm
_journal_page_first 8838
_journal_paper_doi 10.1039/C6CE01800A
_journal_volume 18
_journal_year 2016
_chemical_formula_moiety 'C30 H30 N6 O6, 2 (C2 H3 N)'
_chemical_formula_sum 'C34 H36 N8 O6'
_chemical_formula_weight 652.71
_space_group_crystal_system monoclinic
_space_group_IT_number 14
_space_group_name_Hall '-P 2ybc'
_space_group_name_H-M_alt 'P 1 21/c 1'
_symmetry_space_group_name_Hall '-P 2ybc'
_symmetry_space_group_name_H-M 'P 1 21/c 1'
_atom_sites_solution_hydrogens geom
_audit_creation_method SHELXL-2014/7
_audit_update_record
;
2016-07-09 deposited with the CCDC.
2016-09-23 downloaded from the CCDC.
;
_cell_angle_alpha 90
_cell_angle_beta 106.290(6)
_cell_angle_gamma 90
_cell_formula_units_Z 2
_cell_length_a 11.717(6)
_cell_length_b 17.333(9)
_cell_length_c 8.824(5)
_cell_measurement_reflns_used 15254
_cell_measurement_temperature 100(2)
_cell_measurement_theta_max 12.184
_cell_measurement_theta_min 0.896
_cell_volume 1720.1(16)
_computing_structure_refinement 'SHELXL-2014/7 (Sheldrick, 2014)'
_diffrn_ambient_temperature 100(2)
_diffrn_measured_fraction_theta_full 0.955
_diffrn_measured_fraction_theta_max 0.893
_diffrn_measurement_device_type 'ESRF ID11 beamline goniometer'
_diffrn_radiation_type Synchrotron
_diffrn_radiation_wavelength 0.2952
_diffrn_reflns_av_R_equivalents 0.0490
_diffrn_reflns_av_unetI/netI 0.0481
_diffrn_reflns_Laue_measured_fraction_full 0.955
_diffrn_reflns_Laue_measured_fraction_max 0.893
_diffrn_reflns_limit_h_max 15
_diffrn_reflns_limit_h_min -15
_diffrn_reflns_limit_k_max 24
_diffrn_reflns_limit_k_min -24
_diffrn_reflns_limit_l_max 12
_diffrn_reflns_limit_l_min -12
_diffrn_reflns_number 15254
_diffrn_reflns_point_group_measured_fraction_full 0.955
_diffrn_reflns_point_group_measured_fraction_max 0.893
_diffrn_reflns_theta_full 10.202
_diffrn_reflns_theta_max 12.184
_diffrn_reflns_theta_min 0.896
_exptl_absorpt_coefficient_mu 0.056
_exptl_absorpt_correction_type none
_exptl_crystal_colour white
_exptl_crystal_density_diffrn 1.260
_exptl_crystal_description needle
_exptl_crystal_F_000 688
_exptl_crystal_recrystallization_method 'Re-crystallisation from solvent: acetonitrile'
_exptl_crystal_size_max 0.350
_exptl_crystal_size_mid 0.015
_exptl_crystal_size_min 0.010
_refine_diff_density_max 0.591
_refine_diff_density_min -0.356
_refine_diff_density_rms 0.093
_refine_ls_extinction_method none
_refine_ls_goodness_of_fit_ref 1.113
_refine_ls_hydrogen_treatment constr
_refine_ls_matrix_type full
_refine_ls_number_parameters 218
_refine_ls_number_reflns 4708
_refine_ls_number_restraints 0
_refine_ls_restrained_S_all 1.113
_refine_ls_R_factor_all 0.0809
_refine_ls_R_factor_gt 0.0678
_refine_ls_shift/su_max 0.000
_refine_ls_shift/su_mean 0.000
_refine_ls_structure_factor_coef Fsqd
_refine_ls_weighting_details 'w=1/[\s^2^(Fo^2^)+(0.1511P)^2^+0.2247P] where P=(Fo^2^+2Fc^2^)/3'
_refine_ls_weighting_scheme calc
_refine_ls_wR_factor_gt 0.2034
_refine_ls_wR_factor_ref 0.2189
_reflns_Friedel_coverage 0.000
_reflns_number_gt 4038
_reflns_number_total 4708
_reflns_threshold_expression 'I > 2\s(I)'
_cod_data_source_file c6ce01800a2.cif
_cod_data_source_block sav4
_cod_depositor_comments 'Adding full bibliography for 7226643--7226648.cif.'
_cod_database_code 7226643
_shelx_shelxl_version_number 2014/7
_shelx_space_group_comment
;
The symmetry employed for this shelxl refinement is uniquely defined
by the following loop, which should always be used as a source of
symmetry information in preference to the above space-group names.
They are only intended as comments.
;

loop_
_space_group_symop_operation_xyz
'x, y, z'
'-x, y+1/2, -z+1/2'
'-x, -y, -z'
'x, -y-1/2, z-1/2'

loop_
_atom_site_label
_atom_site_type_symbol
_atom_site_fract_x
_atom_site_fract_y
_atom_site_fract_z
_atom_site_U_iso_or_equiv
_atom_site_adp_type
_atom_site_occupancy
_atom_site_site_symmetry_order
_atom_site_calc_flag
_atom_site_refinement_flags_posn
_atom_site_refinement_flags_adp
O1 O 0.46593(10) 0.70652(7) 0.71729(13) 0.0209(3) Uani 1 1 d . .
O2 O 0.35855(10) 0.52030(7) 0.50720(12) 0.0197(3) Uani 1 1 d . .
O3 O 0.19152(11) 0.34976(8) 0.22582(15) 0.0261(3) Uani 1 1 d . .
N1 N 0.31552(12) 0.67430(8) 0.50084(15) 0.0193(3) Uani 1 1 d . .
N2 N 0.28926(12) 0.50284(7) 0.24338(14) 0.0168(3) Uani 1 1 d . .
N3 N 0.35598(12) 0.31753(8) 0.42163(15) 0.0193(3) Uani 1 1 d . .
C1 C 0.43173(14) 0.68438(8) 0.57934(17) 0.0171(3) Uani 1 1 d . .
C2 C 0.27715(14) 0.63292(9) 0.35186(17) 0.0198(3) Uani 1 1 d . .
H2A H 0.3159 0.6555 0.2759 0.024 Uiso 1 1 calc R U
H2B H 0.1901 0.6385 0.3074 0.024 Uiso 1 1 calc R U
C3 C 0.22597(15) 0.68317(10) 0.58839(19) 0.0224(3) Uani 1 1 d . .
H3A H 0.1914 0.6321 0.5994 0.027 Uiso 1 1 calc R U
H3B H 0.2652 0.7029 0.6957 0.027 Uiso 1 1 calc R U
C4 C 0.13053(15) 0.73617(11) 0.5086(2) 0.0268(4) Uani 1 1 d . .
C5 C 0.05156(17) 0.77872(13) 0.4458(3) 0.0366(5) Uani 1 1 d . .
H5 H -0.0114 0.8126 0.3957 0.044 Uiso 1 1 calc R U
C6 C 0.30905(13) 0.54674(9) 0.37479(16) 0.0166(3) Uani 1 1 d . .
C7 C 0.35880(13) 0.43188(8) 0.25509(16) 0.0167(3) Uani 1 1 d . .
H7A H 0.4365 0.4389 0.3350 0.020 Uiso 1 1 calc R U
H7B H 0.3742 0.4215 0.1523 0.020 Uiso 1 1 calc R U
C8 C 0.21990(14) 0.52833(9) 0.08524(16) 0.0189(3) Uani 1 1 d . .
H8A H 0.1782 0.4835 0.0251 0.023 Uiso 1 1 calc R U
H8B H 0.1590 0.5660 0.0956 0.023 Uiso 1 1 calc R U
C9 C 0.29605(16) 0.56395(10) -0.00182(19) 0.0243(3) Uani 1 1 d . .
C10 C 0.36338(18) 0.59351(13) -0.0639(2) 0.0359(5) Uani 1 1 d . .
H10 H 0.4169 0.6170 -0.1132 0.043 Uiso 1 1 calc R U
C11 C 0.29513(13) 0.36301(9) 0.30075(17) 0.0178(3) Uani 1 1 d . .
C12 C 0.47820(13) 0.33248(9) 0.51394(16) 0.0181(3) Uani 1 1 d . .
H12A H 0.4972 0.3000 0.6101 0.022 Uiso 1 1 calc R U
H12B H 0.4856 0.3872 0.5477 0.022 Uiso 1 1 calc R U
C13 C 0.29904(16) 0.24687(9) 0.4562(2) 0.0244(3) Uani 1 1 d . .
H13A H 0.2117 0.2531 0.4177 0.029 Uiso 1 1 calc R U
H13B H 0.3202 0.2396 0.5720 0.029 Uiso 1 1 calc R U
C14 C 0.33354(16) 0.17727(10) 0.3838(2) 0.0248(3) Uani 1 1 d . .
C15 C 0.35981(19) 0.11952(11) 0.3282(2) 0.0323(4) Uani 1 1 d . .
H15 H 0.3807 0.0735 0.2839 0.039 Uiso 1 1 calc R U
N4 N 0.0038(2) 0.44666(17) 0.7376(3) 0.0562(6) Uani 1 1 d . .
C16 C 0.04961(19) 0.42685(15) 0.6458(3) 0.0403(5) Uani 1 1 d . .
C17 C 0.1073(2) 0.40141(17) 0.5284(3) 0.0465(6) Uani 1 1 d . .
H17A H 0.1317 0.3474 0.5481 0.070 Uiso 1 1 calc R U
H17B H 0.1774 0.4335 0.5351 0.070 Uiso 1 1 calc R U
H17C H 0.0516 0.4062 0.4227 0.070 Uiso 1 1 calc R U

loop_
_atom_site_aniso_label
_atom_site_aniso_U_11
_atom_site_aniso_U_22
_atom_site_aniso_U_33
_atom_site_aniso_U_23
_atom_site_aniso_U_13
_atom_site_aniso_U_12
O1 0.0234(6) 0.0219(6) 0.0165(5) -0.0040(4) 0.0044(4) -0.0029(4)
O2 0.0235(6) 0.0196(5) 0.0143(5) 0.0011(4) 0.0023(4) 0.0011(4)
O3 0.0192(6) 0.0289(6) 0.0271(6) -0.0004(5) 0.0015(4) -0.0061(5)
N1 0.0194(6) 0.0186(6) 0.0179(6) -0.0031(5) 0.0020(5) 0.0038(5)
N2 0.0204(6) 0.0159(6) 0.0127(5) 0.0004(4) 0.0023(4) 0.0010(4)
N3 0.0208(7) 0.0177(6) 0.0195(6) 0.0026(5) 0.0057(5) -0.0041(5)
C1 0.0220(7) 0.0119(6) 0.0164(6) 0.0015(5) 0.0039(5) 0.0004(5)
C2 0.0207(7) 0.0180(7) 0.0169(6) -0.0018(5) -0.0009(5) 0.0025(5)
C3 0.0208(7) 0.0230(7) 0.0227(7) -0.0012(6) 0.0050(5) 0.0042(6)
C4 0.0227(8) 0.0266(8) 0.0289(8) -0.0041(6) 0.0040(6) 0.0034(6)
C5 0.0239(9) 0.0380(10) 0.0436(10) -0.0004(9) 0.0021(7) 0.0108(8)
C6 0.0159(6) 0.0171(6) 0.0159(6) -0.0005(5) 0.0029(5) -0.0005(5)
C7 0.0194(7) 0.0149(6) 0.0159(6) 0.0004(5) 0.0051(5) -0.0005(5)
C8 0.0199(7) 0.0216(7) 0.0129(6) 0.0010(5) 0.0012(5) 0.0006(5)
C9 0.0263(8) 0.0256(8) 0.0196(7) 0.0066(6) 0.0040(5) 0.0050(6)
C10 0.0310(9) 0.0438(11) 0.0332(9) 0.0168(8) 0.0092(7) 0.0040(8)
C11 0.0194(7) 0.0168(6) 0.0173(6) -0.0021(5) 0.0055(5) -0.0019(5)
C12 0.0208(7) 0.0183(7) 0.0148(6) 0.0018(5) 0.0041(5) -0.0001(5)
C13 0.0279(8) 0.0188(7) 0.0290(8) 0.0027(6) 0.0122(6) -0.0042(6)
C14 0.0284(8) 0.0205(7) 0.0247(7) 0.0053(6) 0.0061(6) -0.0054(6)
C15 0.0410(11) 0.0219(8) 0.0360(9) 0.0027(7) 0.0139(8) -0.0032(7)
N4 0.0406(11) 0.0754(16) 0.0582(13) -0.0219(12) 0.0231(10) -0.0076(11)
C16 0.0291(10) 0.0516(13) 0.0422(11) -0.0051(9) 0.0131(8) -0.0017(9)
C17 0.0416(12) 0.0611(15) 0.0427(11) -0.0035(11) 0.0213(9) 0.0031(11)

loop_
_atom_type_symbol
_atom_type_description
_atom_type_scat_dispersion_real
_atom_type_scat_dispersion_imag
_atom_type_scat_source
C C -0.0010 0.0000 'International Tables Vol C Tables 4.2.6.8 and 6.1.1.4'
H H 0.0000 0.0000 'International Tables Vol C Tables 4.2.6.8 and 6.1.1.4'
N N -0.0010 0.0010 'International Tables Vol C Tables 4.2.6.8 and 6.1.1.4'
O O -0.0010 0.0010 'International Tables Vol C Tables 4.2.6.8 and 6.1.1.4'

loop_
_geom_angle_atom_site_label_1
_geom_angle_atom_site_label_2
_geom_angle_atom_site_label_3
_geom_angle
_geom_angle_site_symmetry_1
_geom_angle_site_symmetry_3
C1 N1 C2 122.52(13) . .
C1 N1 C3 118.64(13) . .
C2 N1 C3 116.10(13) . .
C6 N2 C7 117.04(12) . .
C6 N2 C8 124.10(13) . .
C7 N2 C8 117.89(12) . .
C11 N3 C12 123.57(13) . .
C11 N3 C13 118.63(13) . .
C12 N3 C13 117.69(13) . .
O1 C1 N1 123.20(15) . .
O1 C1 C12 120.43(14) . 3_666
N1 C1 C12 116.37(13) . 3_666
N1 C2 C6 110.97(12) . .
N1 C2 H2A 109.4 . .
C6 C2 H2A 109.4 . .
N1 C2 H2B 109.4 . .
C6 C2 H2B 109.4 . .
H2A C2 H2B 108.0 . .
C4 C3 N1 111.88(14) . .
C4 C3 H3A 109.2 . .
N1 C3 H3A 109.2 . .
C4 C3 H3B 109.2 . .
N1 C3 H3B 109.2 . .
H3A C3 H3B 107.9 . .
C5 C4 C3 178.6(2) . .
C4 C5 H5 180.0 . .
O2 C6 N2 121.58(14) . .
O2 C6 C2 121.04(13) . .
N2 C6 C2 117.18(12) . .
N2 C7 C11 111.95(13) . .
N2 C7 H7A 109.2 . .
C11 C7 H7A 109.2 . .
N2 C7 H7B 109.2 . .
C11 C7 H7B 109.2 . .
H7A C7 H7B 107.9 . .
C9 C8 N2 111.57(13) . .
C9 C8 H8A 109.3 . .
N2 C8 H8A 109.3 . .
C9 C8 H8B 109.3 . .
N2 C8 H8B 109.3 . .
H8A C8 H8B 108.0 . .
C10 C9 C8 175.89(18) . .
C9 C10 H10 180.0 . .
O3 C11 N3 122.40(14) . .
O3 C11 C7 119.19(14) . .
N3 C11 C7 118.40(13) . .
N3 C12 C1 112.41(12) . 3_666
N3 C12 H12A 109.1 . .
C1 C12 H12A 109.1 3_666 .
N3 C12 H12B 109.1 . .
C1 C12 H12B 109.1 3_666 .
H12A C12 H12B 107.9 . .
N3 C13 C14 113.40(14) . .
N3 C13 H13A 108.9 . .
C14 C13 H13A 108.9 . .
N3 C13 H13B 108.9 . .
C14 C13 H13B 108.9 . .
H13A C13 H13B 107.7 . .
C15 C14 C13 177.87(18) . .
C14 C15 H15 180.0 . .
N4 C16 C17 179.7(3) . .
C16 C17 H17A 109.5 . .
C16 C17 H17B 109.5 . .
H17A C17 H17B 109.5 . .
C16 C17 H17C 109.5 . .
H17A C17 H17C 109.5 . .
H17B C17 H17C 109.5 . .

loop_
_geom_bond_atom_site_label_1
_geom_bond_atom_site_label_2
_geom_bond_distance
_geom_bond_site_symmetry_2
O1 C1 1.2312(19) .
O2 C6 1.2375(18) .
O3 C11 1.230(2) .
N1 C1 1.355(2) .
N1 C2 1.4536(19) .
N1 C3 1.475(2) .
N2 C6 1.3514(19) .
N2 C7 1.463(2) .
N2 C8 1.4720(19) .
N3 C11 1.357(2) .
N3 C12 1.458(2) .
N3 C13 1.467(2) .
C1 C12 1.538(2) 3_666
C2 C6 1.539(2) .
C2 H2A 0.9900 .
C2 H2B 0.9900 .
C3 C4 1.466(2) .
C3 H3A 0.9900 .
C3 H3B 0.9900 .
C4 C5 1.191(3) .
C5 H5 0.9500 .
C7 C11 1.521(2) .
C7 H7A 0.9900 .
C7 H7B 0.9900 .
C8 C9 1.467(2) .
C8 H8A 0.9900 .
C8 H8B 0.9900 .
C9 C10 1.195(3) .
C10 H10 0.9500 .
C12 C1 1.538(2) 3_666
C12 H12A 0.9900 .
C12 H12B 0.9900 .
C13 C14 1.474(3) .
C13 H13A 0.9900 .
C13 H13B 0.9900 .
C14 C15 1.192(3) .
C15 H15 0.9500 .
N4 C16 1.143(3) .
C16 C17 1.455(3) .
C17 H17A 0.9800 .
C17 H17B 0.9800 .
C17 H17C 0.9800 .

loop_
_geom_torsion_atom_site_label_1
_geom_torsion_atom_site_label_2
_geom_torsion_atom_site_label_3
_geom_torsion_atom_site_label_4
_geom_torsion
_geom_torsion_site_symmetry_4
C2 N1 C1 O1 -166.41(14) .
C3 N1 C1 O1 -5.9(2) .
C2 N1 C1 C12 14.3(2) 3_666
C3 N1 C1 C12 174.83(12) 3_666
C1 N1 C2 C6 67.08(19) .
C3 N1 C2 C6 -93.90(15) .
C1 N1 C3 C4 128.60(15) .
C2 N1 C3 C4 -69.65(18) .
C7 N2 C6 O2 -18.3(2) .
C8 N2 C6 O2 173.25(14) .
C7 N2 C6 C2 156.64(13) .
C8 N2 C6 C2 -11.8(2) .
N1 C2 C6 O2 1.4(2) .
N1 C2 C6 N2 -173.51(13) .
C6 N2 C7 C11 91.63(16) .
C8 N2 C7 C11 -99.16(15) .
C6 N2 C8 C9 91.72(19) .
C7 N2 C8 C9 -76.66(17) .
C12 N3 C11 O3 -179.07(14) .
C13 N3 C11 O3 4.7(2) .
C12 N3 C11 C7 2.1(2) .
C13 N3 C11 C7 -174.11(13) .
N2 C7 C11 O3 51.02(19) .
N2 C7 C11 N3 -130.11(14) .
C11 N3 C12 C1 -72.39(19) 3_666
C13 N3 C12 C1 103.85(15) 3_666
C11 N3 C13 C14 96.56(18) .
C12 N3 C13 C14 -79.88(18) .
